data_7152148
loop_
_publ_author_name
'Iaroshenko, Viktor O.'
'Mkrtchyan, Satenik'
'Gevorgyan, Ashot'
'Miliutina, Mariia'
'Villinger, Alexander'
'Volochnyuk, Dmytro'
'Sosnovskikh, Vyacheslav Ya'
'Langer, Peter'

_publ_section_title
;
 2,3-unsubstituted chromones and their enaminone precursors as versatile
 reagents for the synthesis of fused pyridines.
;
_journal_issue 4
_journal_name_full 'Organic &amp; biomolecular chemistry'
_journal_page_first 890
_journal_page_last 894
_journal_paper_doi 10.1039/c1ob06494k
_journal_volume 10
_journal_year 2012
_chemical_formula_moiety 'C20 H17 N3 O'
_chemical_formula_sum 'C20 H17 N3 O'
_chemical_formula_weight 315.37
_chemical_name_systematic
;
?
;
_space_group_IT_number 14
_symmetry_cell_setting monoclinic
_symmetry_Int_Tables_number 14
_symmetry_space_group_name_Hall '-P 2ybc'
_symmetry_space_group_name_H-M 'P 1 21/c 1'
_atom_sites_solution_hydrogens geom
_atom_sites_solution_primary direct
_atom_sites_solution_secondary difmap
_audit_creation_method SHELXL-97
_cell_angle_alpha 90.00
_cell_angle_beta 105.053(2)
_cell_angle_gamma 90.00
_cell_formula_units_Z 4
_cell_length_a 12.7467(5)
_cell_length_b 16.7588(6)
_cell_length_c 7.5184(3)
_cell_measurement_reflns_used 6088
_cell_measurement_temperature 173(2)
_cell_measurement_theta_max 60.996
_cell_measurement_theta_min 4.861
_cell_volume 1550.97(10)
_computing_cell_refinement 'Bruker Apex v2.0-2'
_computing_data_collection 'Bruker Apex v2.0-2'
_computing_data_reduction 'Bruker SAINT'
_computing_molecular_graphics 'ORTEP-3 (Farrugia, 1997)'
_computing_publication_material SHELXL-97
_computing_structure_refinement 'SHELXL-97 (Sheldrick, 1997)'
_computing_structure_solution 'SHELXS-97 (Sheldrick, 1997)'
_diffrn_ambient_temperature 173(2)
_diffrn_measured_fraction_theta_full 0.999
_diffrn_measured_fraction_theta_max 0.999
_diffrn_measurement_device_type 'Bruker-Nonius Apex X8-CCD-diffractometer'
_diffrn_measurement_method 'phi and psi scans'
_diffrn_radiation_monochromator graphite
_diffrn_radiation_source 'sealed tube'
_diffrn_radiation_type MoK\a
_diffrn_radiation_wavelength 0.71073
_diffrn_reflns_av_R_equivalents 0.0251
_diffrn_reflns_av_sigmaI/netI 0.0261
_diffrn_reflns_limit_h_max 17
_diffrn_reflns_limit_h_min -17
_diffrn_reflns_limit_k_max 22
_diffrn_reflns_limit_k_min -22
_diffrn_reflns_limit_l_max 7
_diffrn_reflns_limit_l_min -10
_diffrn_reflns_number 16781
_diffrn_reflns_theta_full 28.99
_diffrn_reflns_theta_max 28.99
_diffrn_reflns_theta_min 2.94
_exptl_absorpt_coefficient_mu 0.086
_exptl_absorpt_correction_T_max 0.9940
_exptl_absorpt_correction_T_min 0.9425
_exptl_absorpt_correction_type multi-scan
_exptl_absorpt_process_details '(SADABS; Sheldrick, 2004)'
_exptl_crystal_colour colourless
_exptl_crystal_density_diffrn 1.351
_exptl_crystal_density_method 'not measured'
_exptl_crystal_description needle
_exptl_crystal_F_000 664
_exptl_crystal_size_max 0.70
_exptl_crystal_size_mid 0.21
_exptl_crystal_size_min 0.07
_refine_diff_density_max 0.329
_refine_diff_density_min -0.235
_refine_diff_density_rms 0.046
_refine_ls_extinction_method none
_refine_ls_goodness_of_fit_ref 1.097
_refine_ls_hydrogen_treatment mixed
_refine_ls_matrix_type full
_refine_ls_number_parameters 223
_refine_ls_number_reflns 4114
_refine_ls_number_restraints 0
_refine_ls_restrained_S_all 1.097
_refine_ls_R_factor_all 0.0612
_refine_ls_R_factor_gt 0.0443
_refine_ls_shift/su_max 0.001
_refine_ls_shift/su_mean 0.000
_refine_ls_structure_factor_coef Fsqd
_refine_ls_weighting_details 'calc w=1/[\s^2^(Fo^2^)+(0.0677P)^2^+0.1925P] where P=(Fo^2^+2Fc^2^)/3'
_refine_ls_weighting_scheme calc
_refine_ls_wR_factor_gt 0.1195
_refine_ls_wR_factor_ref 0.1272
_reflns_number_gt 3182
_reflns_number_total 4114
_reflns_threshold_expression >2\s(I)
_cod_data_source_file c1ob06494k.txt
_cod_data_source_block is_ag140
_cod_original_cell_volume 1550.96(10)
_cod_original_sg_symbol_H-M 'P 21/c'
_cod_database_code 7152148

loop_
_symmetry_equiv_pos_as_xyz
'x, y, z'
'-x, y+1/2, -z+1/2'
'-x, -y, -z'
'x, -y-1/2, z-1/2'

loop_
_atom_site_label
_atom_site_type_symbol
_atom_site_fract_x
_atom_site_fract_y
_atom_site_fract_z
_atom_site_U_iso_or_equiv
_atom_site_adp_type
_atom_site_occupancy
_atom_site_symmetry_multiplicity
_atom_site_calc_flag
_atom_site_refinement_flags
O1 O 0.00320(8) 0.71151(5) 0.61482(14) 0.0351(2) Uani 1 1 d .
N1 N 0.08576(7) 0.58924(5) 0.80767(13) 0.0215(2) Uani 1 1 d .
N2 N 0.33712(8) 0.52758(6) 1.10540(14) 0.0262(2) Uani 1 1 d .
N3 N 0.26696(8) 0.58510(6) 1.00929(14) 0.0244(2) Uani 1 1 d .
C1 C -0.00150(9) 0.54380(7) 0.73154(15) 0.0204(2) Uani 1 1 d .
C2 C -0.00317(9) 0.46090(7) 0.76923(16) 0.0229(2) Uani 1 1 d .
H2 H -0.0663 0.4307 0.7143 0.027 Uiso 1 1 calc R
C3 C 0.08492(9) 0.42345(7) 0.88376(16) 0.0234(2) Uani 1 1 d .
H3 H 0.0837 0.3679 0.9080 0.028 Uiso 1 1 calc R
C4 C 0.17642(9) 0.46984(7) 0.96337(15) 0.0217(2) Uani 1 1 d .
C5 C 0.28368(9) 0.45908(7) 1.07908(16) 0.0233(2) Uani 1 1 d .
C6 C 0.16990(9) 0.55149(7) 0.92007(15) 0.0211(2) Uani 1 1 d .
C7 C -0.09411(9) 0.58530(6) 0.60519(15) 0.0206(2) Uani 1 1 d .
C8 C -0.08651(9) 0.66571(7) 0.55156(16) 0.0240(2) Uani 1 1 d .
C9 C -0.17405(10) 0.70115(7) 0.42632(17) 0.0287(3) Uani 1 1 d .
H9 H -0.1679 0.7546 0.3883 0.034 Uiso 1 1 calc R
C10 C -0.26957(10) 0.65989(7) 0.35658(16) 0.0277(3) Uani 1 1 d .
H10 H -0.3284 0.6855 0.2722 0.033 Uiso 1 1 calc R
C11 C -0.28095(10) 0.58107(7) 0.40832(16) 0.0259(3) Uani 1 1 d .
C12 C -0.19261(9) 0.54564(7) 0.53022(16) 0.0239(2) Uani 1 1 d .
H12 H -0.1992 0.4917 0.5647 0.029 Uiso 1 1 calc R
C13 C -0.38573(11) 0.53600(9) 0.3369(2) 0.0379(3) Uani 1 1 d .
H13A H -0.3720 0.4878 0.2726 0.057 Uiso 1 1 calc R
H13B H -0.4382 0.5699 0.2514 0.057 Uiso 1 1 calc R
H13C H -0.4152 0.5209 0.4403 0.057 Uiso 1 1 calc R
C14 C 0.33706(10) 0.38404(7) 1.16404(18) 0.0286(3) Uani 1 1 d .
H14A H 0.4124 0.3954 1.2309 0.043 Uiso 1 1 calc R
H14B H 0.3361 0.3446 1.0673 0.043 Uiso 1 1 calc R
H14C H 0.2978 0.3628 1.2498 0.043 Uiso 1 1 calc R
C15 C 0.30333(9) 0.66464(7) 0.99963(16) 0.0234(2) Uani 1 1 d .
C16 C 0.40689(10) 0.67792(7) 0.97804(17) 0.0276(3) Uani 1 1 d .
H16 H 0.4534 0.6343 0.9720 0.033 Uiso 1 1 calc R
C17 C 0.44157(11) 0.75578(8) 0.96544(18) 0.0330(3) Uani 1 1 d .
H17 H 0.5123 0.7655 0.9511 0.040 Uiso 1 1 calc R
C18 C 0.37350(12) 0.81921(8) 0.97368(18) 0.0350(3) Uani 1 1 d .
H18 H 0.3971 0.8724 0.9631 0.042 Uiso 1 1 calc R
C19 C 0.27099(11) 0.80510(7) 0.99741(18) 0.0323(3) Uani 1 1 d .
H19 H 0.2249 0.8489 1.0046 0.039 Uiso 1 1 calc R
C20 C 0.23479(10) 0.72783(7) 1.01088(16) 0.0266(3) Uani 1 1 d .
H20 H 0.1645 0.7183 1.0275 0.032 Uiso 1 1 calc R
H1 H 0.0510(16) 0.6818(11) 0.697(3) 0.065(6) Uiso 1 1 d .

loop_
_atom_site_aniso_label
_atom_site_aniso_U_11
_atom_site_aniso_U_22
_atom_site_aniso_U_33
_atom_site_aniso_U_23
_atom_site_aniso_U_13
_atom_site_aniso_U_12
O1 0.0269(5) 0.0251(4) 0.0455(6) 0.0079(4) -0.0049(4) -0.0047(4)
N1 0.0173(4) 0.0221(4) 0.0243(5) 0.0010(4) 0.0039(4) 0.0005(4)
N2 0.0204(5) 0.0264(5) 0.0297(5) 0.0025(4) 0.0024(4) 0.0043(4)
N3 0.0175(5) 0.0229(5) 0.0300(5) 0.0025(4) 0.0009(4) 0.0008(4)
C1 0.0181(5) 0.0231(5) 0.0201(5) -0.0007(4) 0.0050(4) 0.0014(4)
C2 0.0204(5) 0.0221(5) 0.0250(6) -0.0019(4) 0.0039(4) -0.0017(4)
C3 0.0237(6) 0.0212(5) 0.0252(6) 0.0008(4) 0.0064(5) 0.0018(4)
C4 0.0203(5) 0.0230(5) 0.0221(5) 0.0013(4) 0.0061(4) 0.0031(4)
C5 0.0195(5) 0.0256(5) 0.0240(6) 0.0005(4) 0.0041(4) 0.0037(4)
C6 0.0177(5) 0.0229(5) 0.0222(5) -0.0005(4) 0.0043(4) 0.0011(4)
C7 0.0188(5) 0.0229(5) 0.0195(5) -0.0007(4) 0.0040(4) 0.0024(4)
C8 0.0224(6) 0.0233(5) 0.0251(6) -0.0010(4) 0.0039(4) 0.0003(4)
C9 0.0302(6) 0.0232(5) 0.0292(6) 0.0015(5) 0.0017(5) 0.0041(5)
C10 0.0252(6) 0.0311(6) 0.0232(6) -0.0002(5) -0.0002(5) 0.0065(5)
C11 0.0210(6) 0.0313(6) 0.0233(6) -0.0022(5) 0.0019(5) 0.0012(5)
C12 0.0217(6) 0.0244(5) 0.0246(6) -0.0001(4) 0.0041(5) -0.0001(4)
C13 0.0247(6) 0.0424(8) 0.0398(8) 0.0031(6) -0.0040(6) -0.0044(5)
C14 0.0254(6) 0.0263(6) 0.0309(6) 0.0026(5) 0.0020(5) 0.0063(5)
C15 0.0218(5) 0.0241(5) 0.0218(5) -0.0001(4) 0.0009(4) -0.0019(4)
C16 0.0227(6) 0.0320(6) 0.0273(6) -0.0017(5) 0.0049(5) -0.0008(5)
C17 0.0286(6) 0.0383(7) 0.0311(7) 0.0000(5) 0.0060(5) -0.0092(5)
C18 0.0425(8) 0.0277(6) 0.0309(7) 0.0004(5) 0.0028(6) -0.0090(6)
C19 0.0352(7) 0.0252(6) 0.0322(7) -0.0008(5) 0.0008(5) 0.0025(5)
C20 0.0225(6) 0.0278(6) 0.0273(6) -0.0014(5) 0.0024(5) 0.0010(5)

loop_
_atom_type_symbol
_atom_type_description
_atom_type_scat_dispersion_real
_atom_type_scat_dispersion_imag
_atom_type_scat_source
C C 0.0033 0.0016 'International Tables Vol C Tables 4.2.6.8 and 6.1.1.4'
H H 0.0000 0.0000 'International Tables Vol C Tables 4.2.6.8 and 6.1.1.4'
N N 0.0061 0.0033 'International Tables Vol C Tables 4.2.6.8 and 6.1.1.4'
O O 0.0106 0.0060 'International Tables Vol C Tables 4.2.6.8 and 6.1.1.4'

loop_
_geom_angle_atom_site_label_1
_geom_angle_atom_site_label_2
_geom_angle_atom_site_label_3
_geom_angle
C8 O1 H1 106.6(12)
C6 N1 C1 116.02(9)
C5 N2 N3 106.77(9)
C6 N3 N2 110.43(9)
C6 N3 C15 128.93(9)
N2 N3 C15 120.36(9)
N1 C1 C2 121.48(10)
N1 C1 C7 116.06(10)
C2 C1 C7 122.45(10)
C3 C2 C1 121.29(10)
C3 C2 H2 119.4
C1 C2 H2 119.4
C2 C3 C4 117.90(10)
C2 C3 H3 121.0
C4 C3 H3 121.0
C3 C4 C6 116.71(10)
C3 C4 C5 138.55(11)
C6 C4 C5 104.70(10)
N2 C5 C4 110.84(10)
N2 C5 C14 120.49(10)
C4 C5 C14 128.67(11)
N1 C6 N3 126.12(10)
N1 C6 C4 126.59(10)
N3 C6 C4 107.25(9)
C12 C7 C8 117.16(10)
C12 C7 C1 121.05(10)
C8 C7 C1 121.78(10)
O1 C8 C9 116.76(10)
O1 C8 C7 123.50(10)
C9 C8 C7 119.74(10)
C10 C9 C8 121.08(11)
C10 C9 H9 119.5
C8 C9 H9 119.5
C9 C10 C11 120.92(11)
C9 C10 H10 119.5
C11 C10 H10 119.5
C12 C11 C10 117.66(11)
C12 C11 C13 120.87(11)
C10 C11 C13 121.47(11)
C11 C12 C7 123.42(11)
C11 C12 H12 118.3
C7 C12 H12 118.3
C11 C13 H13A 109.5
C11 C13 H13B 109.5
H13A C13 H13B 109.5
C11 C13 H13C 109.5
H13A C13 H13C 109.5
H13B C13 H13C 109.5
C5 C14 H14A 109.5
C5 C14 H14B 109.5
H14A C14 H14B 109.5
C5 C14 H14C 109.5
H14A C14 H14C 109.5
H14B C14 H14C 109.5
C16 C15 C20 121.11(11)
C16 C15 N3 119.31(10)
C20 C15 N3 119.59(11)
C17 C16 C15 119.18(12)
C17 C16 H16 120.4
C15 C16 H16 120.4
C18 C17 C16 120.29(12)
C18 C17 H17 119.9
C16 C17 H17 119.9
C17 C18 C19 119.89(12)
C17 C18 H18 120.1
C19 C18 H18 120.1
C18 C19 C20 120.79(12)
C18 C19 H19 119.6
C20 C19 H19 119.6
C19 C20 C15 118.74(12)
C19 C20 H20 120.6
C15 C20 H20 120.6

loop_
_geom_bond_atom_site_label_1
_geom_bond_atom_site_label_2
_geom_bond_distance
O1 C8 1.3566(14)
O1 H1 0.90(2)
N1 C6 1.3394(14)
N1 C1 1.3469(14)
N2 C5 1.3232(15)
N2 N3 1.3840(13)
N3 C6 1.3663(14)
N3 C15 1.4193(14)
C1 C2 1.4191(15)
C1 C7 1.4823(15)
C2 C3 1.3763(15)
C2 H2 0.9500
C3 C4 1.4001(16)
C3 H3 0.9500
C4 C6 1.4040(15)
C4 C5 1.4285(16)
C5 C14 1.4923(15)
C7 C12 1.4030(15)
C7 C8 1.4171(16)
C8 C9 1.3924(16)
C9 C10 1.3799(17)
C9 H9 0.9500
C10 C11 1.3952(17)
C10 H10 0.9500
C11 C12 1.3872(16)
C11 C13 1.5068(17)
C12 H12 0.9500
C13 H13A 0.9800
C13 H13B 0.9800
C13 H13C 0.9800
C14 H14A 0.9800
C14 H14B 0.9800
C14 H14C 0.9800
C15 C16 1.3891(17)
C15 C20 1.3894(16)
C16 C17 1.3887(18)
C16 H16 0.9500
C17 C18 1.384(2)
C17 H17 0.9500
C18 C19 1.384(2)
C18 H18 0.9500
C19 C20 1.3872(17)
C19 H19 0.9500
C20 H20 0.9500

loop_
_geom_torsion_atom_site_label_1
_geom_torsion_atom_site_label_2
_geom_torsion_atom_site_label_3
_geom_torsion_atom_site_label_4
_geom_torsion
C5 N2 N3 C6 -1.10(13)
C5 N2 N3 C15 -175.48(10)
C6 N1 C1 C2 -0.02(16)
C6 N1 C1 C7 -179.22(10)
N1 C1 C2 C3 -0.69(17)
C7 C1 C2 C3 178.45(11)
C1 C2 C3 C4 0.42(17)
C2 C3 C4 C6 0.49(16)
C2 C3 C4 C5 -176.82(13)
N3 N2 C5 C4 0.30(13)
N3 N2 C5 C14 179.63(10)
C3 C4 C5 N2 178.07(13)
C6 C4 C5 N2 0.56(13)
C3 C4 C5 C14 -1.2(2)
C6 C4 C5 C14 -178.69(12)
C1 N1 C6 N3 178.75(11)
C1 N1 C6 C4 1.05(17)
N2 N3 C6 N1 -176.61(10)
C15 N3 C6 N1 -2.8(2)
N2 N3 C6 C4 1.46(13)
C15 N3 C6 C4 175.22(11)
C3 C4 C6 N1 -1.31(18)
C5 C4 C6 N1 176.85(11)
C3 C4 C6 N3 -179.36(10)
C5 C4 C6 N3 -1.20(13)
N1 C1 C7 C12 -174.55(10)
C2 C1 C7 C12 6.26(17)
N1 C1 C7 C8 6.92(16)
C2 C1 C7 C8 -172.27(11)
C12 C7 C8 O1 179.18(11)
C1 C7 C8 O1 -2.23(18)
C12 C7 C8 C9 -1.37(17)
C1 C7 C8 C9 177.22(11)
O1 C8 C9 C10 -178.86(11)
C7 C8 C9 C10 1.66(19)
C8 C9 C10 C11 -0.6(2)
C9 C10 C11 C12 -0.73(18)
C9 C10 C11 C13 178.44(12)
C10 C11 C12 C7 1.00(18)
C13 C11 C12 C7 -178.18(12)
C8 C7 C12 C11 0.05(18)
C1 C7 C12 C11 -178.55(11)
C6 N3 C15 C16 -133.60(13)
N2 N3 C15 C16 39.62(16)
C6 N3 C15 C20 46.05(18)
N2 N3 C15 C20 -140.72(11)
C20 C15 C16 C17 -0.75(18)
N3 C15 C16 C17 178.90(11)
C15 C16 C17 C18 -0.23(19)
C16 C17 C18 C19 1.0(2)
C17 C18 C19 C20 -0.8(2)
C18 C19 C20 C15 -0.17(19)
C16 C15 C20 C19 0.94(18)
N3 C15 C20 C19 -178.71(11)
